data_4087628
loop_
_publ_author_name
'Bola\~no, Tamara'
'Esteruelas, Miguel A.'
'Gay, M. Pilar'
'O\~nate, Enrique'
'Pastor, Isidro M.'
'Yus, Miguel'

_publ_section_title
;
 An Acyl-NHC Osmium Cooperative System: Coordination of Small Molecules
 and Heterolytic B--H and O--H Bond Activation
;
_journal_issue 15
_journal_name_full Organometallics
_journal_page_first 3902
_journal_paper_doi 10.1021/acs.organomet.5b00418
_journal_volume 34
_journal_year 2015
_chemical_formula_sum 'C31 H61 Cl N2 O4 Os P2'
_chemical_formula_weight 813.41
_space_group_IT_number 57
_space_group_name_Hall '-P 2c 2b'
_space_group_name_H-M_alt 'P b c m'
_symmetry_cell_setting orthorhombic
_symmetry_space_group_name_H-M 'P b c m'
_atom_sites_solution_hydrogens geom
_atom_sites_solution_primary direct
_atom_sites_solution_secondary difmap
_audit_creation_method SHELXL-97
_cell_angle_alpha 90.00
_cell_angle_beta 90.00
_cell_angle_gamma 90.00
_cell_formula_units_Z 4
_cell_length_a 9.0903(4)
_cell_length_b 18.0138(8)
_cell_length_c 22.3303(10)
_cell_measurement_reflns_used 9708
_cell_measurement_temperature 100(2)
_cell_measurement_theta_max 28
_cell_measurement_theta_min 2
_cell_volume 3656.6(3)
_computing_cell_refinement 'SAINT+ v. 7.56a (Bruker AXS, 2008)'
_computing_data_collection 'apex2 v. 7.0 (Bruker AXS, 2009)'
_computing_data_reduction 'SAINT+ v. 7.56a (Bruker AXS, 2008)'
_computing_molecular_graphics 'XP, SHELXTL v. 6.14 (Bruker, 2000)'
_computing_publication_material 'XCIF, SHELXTL v. 6.14 (Bruker, 2000)'
_computing_structure_refinement 'SHELXL-97 (Sheldrick, 1997)'
_computing_structure_solution 'SHELXS-97 (Sheldrick, 1990)'
_diffrn_ambient_temperature 100(2)
_diffrn_detector_area_resol_mean 8.33
_diffrn_measured_fraction_theta_full 0.995
_diffrn_measured_fraction_theta_max 0.929
_diffrn_measurement_device_type 'Bruker APEX CCD system'
_diffrn_measurement_method '\w rotations with narrow frames'
_diffrn_radiation_monochromator graphite
_diffrn_radiation_source 'normal-focus sealed tube'
_diffrn_radiation_type MoK\a
_diffrn_radiation_wavelength 0.71073
_diffrn_reflns_av_R_equivalents 0.0436
_diffrn_reflns_av_sigmaI/netI 0.0301
_diffrn_reflns_limit_h_max 11
_diffrn_reflns_limit_h_min -11
_diffrn_reflns_limit_k_max 23
_diffrn_reflns_limit_k_min -23
_diffrn_reflns_limit_l_max 28
_diffrn_reflns_limit_l_min -28
_diffrn_reflns_number 30916
_diffrn_reflns_theta_full 27.50
_diffrn_reflns_theta_max 28.74
_diffrn_reflns_theta_min 1.82
_exptl_absorpt_coefficient_mu 3.682
_exptl_absorpt_correction_T_max 0.862
_exptl_absorpt_correction_T_min 0.630
_exptl_absorpt_correction_type multi-scan
_exptl_absorpt_process_details
;
Absorption correction performed with SADABS program. This is based on the
method of Blessing: Blessing, R. H., Acta Crystallogr., Sect. A 1995, 51, 33.

SADABS: Area-Detector Absorption Correction. Bruker-AXS 
within SAINT+ package, v. 7.56a (2008).
;
_exptl_crystal_colour colourless
_exptl_crystal_density_diffrn 1.478
_exptl_crystal_density_method 'not measured'
_exptl_crystal_description 'irregular block'
_exptl_crystal_F_000 1664
_exptl_crystal_size_max 0.13
_exptl_crystal_size_mid 0.06
_exptl_crystal_size_min 0.06
_refine_diff_density_max 1.281
_refine_diff_density_min -1.630
_refine_diff_density_rms 0.109
_refine_ls_extinction_method none
_refine_ls_goodness_of_fit_ref 1.079
_refine_ls_hydrogen_treatment mixed
_refine_ls_matrix_type full
_refine_ls_number_parameters 214
_refine_ls_number_reflns 4527
_refine_ls_number_restraints 0
_refine_ls_restrained_S_all 1.079
_refine_ls_R_factor_all 0.0334
_refine_ls_R_factor_gt 0.0269
_refine_ls_shift/su_max 0.001
_refine_ls_shift/su_mean 0.000
_refine_ls_structure_factor_coef Fsqd
_refine_ls_weighting_details 'calc w=1/[\s^2^(Fo^2^)+(0.0169P)^2^+5.0760P] where P=(Fo^2^+2Fc^2^)/3'
_refine_ls_weighting_scheme calc
_refine_ls_wR_factor_gt 0.0520
_refine_ls_wR_factor_ref 0.0548
_reflns_number_gt 4011
_reflns_number_total 4527
_reflns_threshold_expression >2sigma(I)
_cod_data_source_file om5b00418_si_002.cif
_cod_data_source_block 4-enrique195
_cod_original_sg_symbol_H-M Pbcm
_cod_database_code 4087628

loop_
_symmetry_equiv_pos_as_xyz
'x, y, z'
'-x, -y, z+1/2'
'-x, y+1/2, -z+1/2'
'x, -y+1/2, -z'
'-x, -y, -z'
'x, y, -z-1/2'
'x, -y-1/2, z-1/2'
'-x, y-1/2, z'

loop_
_atom_site_label
_atom_site_type_symbol
_atom_site_fract_x
_atom_site_fract_y
_atom_site_fract_z
_atom_site_U_iso_or_equiv
_atom_site_adp_type
_atom_site_occupancy
_atom_site_symmetry_multiplicity
_atom_site_calc_flag
_atom_site_refinement_flags
Os Os 0.911481(16) 0.165114(8) 0.7500 0.01254(5) Uani 1 2 d S
P1 P 0.90057(8) 0.15476(4) 0.64175(3) 0.01554(15) Uani 1 1 d .
Cl1 Cl 0.76561(11) 0.04764(5) 0.7500 0.0194(2) Uani 1 2 d S
N1 N 1.0772(4) 0.31999(19) 0.7500 0.0221(8) Uani 1 2 d S
N2 N 1.2137(4) 0.22268(19) 0.7500 0.0216(8) Uani 1 2 d S
O1 O 1.1245(3) 0.03189(17) 0.7500 0.0234(7) Uani 1 2 d S
O2 O 0.6619(3) 0.27845(16) 0.7500 0.0229(7) Uani 1 2 d S
O3 O 0.3868(3) 0.99691(16) 0.57557(11) 0.0422(7) Uani 1 1 d .
C1 C 1.0694(4) 0.2439(2) 0.7500 0.0160(8) Uani 1 2 d S
C2 C 0.9576(5) 0.3725(2) 0.7500 0.0248(10) Uani 1 2 d S
H2A H 0.9149 0.3754 0.7098 0.037 Uiso 0.50 1 calc PR
H2B H 0.9945 0.4215 0.7617 0.037 Uiso 0.50 1 calc PR
H2C H 0.8821 0.3564 0.7785 0.037 Uiso 0.50 1 calc PR
C3 C 1.2239(5) 0.3432(3) 0.7500 0.0265(10) Uani 1 2 d S
H3 H 1.2576 0.3932 0.7500 0.032 Uiso 1 2 calc SR
C4 C 1.3086(5) 0.2823(2) 0.7500 0.0273(10) Uani 1 2 d S
H4 H 1.4130 0.2805 0.7500 0.033 Uiso 1 2 calc SR
C5 C 1.2509(4) 0.1455(2) 0.7500 0.0225(10) Uani 1 2 d S
H5A H 1.3100 0.1335 0.7859 0.027 Uiso 0.50 1 calc PR
H5B H 1.3100 0.1335 0.7141 0.027 Uiso 0.50 1 calc PR
C6 C 1.1046(5) 0.0988(2) 0.7500 0.0177(8) Uani 1 2 d S
C7 C 0.7547(5) 0.2334(2) 0.7500 0.0179(8) Uani 1 2 d S
C8 C 0.9338(3) 0.23815(16) 0.59461(13) 0.0217(6) Uani 1 1 d .
H8 H 0.9314 0.2210 0.5520 0.026 Uiso 1 1 calc R
C9 C 0.8148(4) 0.29781(17) 0.60063(14) 0.0266(7) Uani 1 1 d .
H9A H 0.7990 0.3090 0.6431 0.040 Uiso 1 1 calc R
H9B H 0.7229 0.2797 0.5829 0.040 Uiso 1 1 calc R
H9C H 0.8464 0.3429 0.5797 0.040 Uiso 1 1 calc R
C10 C 1.0873(4) 0.27133(18) 0.60511(14) 0.0283(7) Uani 1 1 d .
H10A H 1.1152 0.3018 0.5706 0.042 Uiso 1 1 calc R
H10B H 1.1588 0.2311 0.6102 0.042 Uiso 1 1 calc R
H10C H 1.0857 0.3022 0.6413 0.042 Uiso 1 1 calc R
C11 C 0.7200(3) 0.11815(17) 0.61468(13) 0.0201(6) Uani 1 1 d .
H11 H 0.7183 0.0647 0.6269 0.024 Uiso 1 1 calc R
C12 C 0.7010(4) 0.1178(2) 0.54616(14) 0.0290(7) Uani 1 1 d .
H12A H 0.6091 0.0924 0.5357 0.043 Uiso 1 1 calc R
H12B H 0.7841 0.0917 0.5277 0.043 Uiso 1 1 calc R
H12C H 0.6977 0.1690 0.5314 0.043 Uiso 1 1 calc R
C13 C 0.5840(3) 0.15313(18) 0.64432(14) 0.0246(7) Uani 1 1 d .
H13A H 0.5818 0.2064 0.6356 0.037 Uiso 1 1 calc R
H13B H 0.5888 0.1456 0.6877 0.037 Uiso 1 1 calc R
H13C H 0.4948 0.1297 0.6285 0.037 Uiso 1 1 calc R
C14 C 1.0387(3) 0.08812(17) 0.60967(13) 0.0211(6) Uani 1 1 d .
H14 H 1.1297 0.0950 0.6342 0.025 Uiso 1 1 calc R
C15 C 1.0879(4) 0.0983(2) 0.54434(14) 0.0296(7) Uani 1 1 d .
H15A H 1.1625 0.0609 0.5345 0.044 Uiso 1 1 calc R
H15B H 1.1297 0.1480 0.5392 0.044 Uiso 1 1 calc R
H15C H 1.0030 0.0923 0.5177 0.044 Uiso 1 1 calc R
C16 C 0.9921(4) 0.00705(17) 0.61986(14) 0.0254(7) Uani 1 1 d .
H16A H 0.9177 -0.0069 0.5902 0.038 Uiso 1 1 calc R
H16B H 0.9510 0.0018 0.6602 0.038 Uiso 1 1 calc R
H16C H 1.0780 -0.0254 0.6157 0.038 Uiso 1 1 calc R
C17 C 0.4607(3) 0.95687(18) 0.60668(15) 0.0265(7) Uani 1 1 d .
C18 C 0.5844(4) 0.9122(2) 0.58114(18) 0.0408(9) Uani 1 1 d .
H18A H 0.5558 0.8597 0.5795 0.061 Uiso 1 1 calc R
H18B H 0.6716 0.9176 0.6066 0.061 Uiso 1 1 calc R
H18C H 0.6069 0.9298 0.5407 0.061 Uiso 1 1 calc R
C19 C 0.4349(4) 0.95074(19) 0.67287(15) 0.0308(7) Uani 1 1 d .
H19A H 0.5144 0.9760 0.6944 0.046 Uiso 1 1 calc R
H19B H 0.4328 0.8983 0.6844 0.046 Uiso 1 1 calc R
H19C H 0.3406 0.9739 0.6830 0.046 Uiso 1 1 calc R

loop_
_atom_site_aniso_label
_atom_site_aniso_U_11
_atom_site_aniso_U_22
_atom_site_aniso_U_33
_atom_site_aniso_U_23
_atom_site_aniso_U_13
_atom_site_aniso_U_12
Os 0.01198(8) 0.01330(8) 0.01235(7) 0.000 0.000 0.00002(6)
P1 0.0160(3) 0.0187(3) 0.0119(3) 0.0009(3) 0.0005(3) -0.0002(3)
Cl1 0.0226(5) 0.0183(4) 0.0173(5) 0.000 0.000 -0.0060(4)
N1 0.0234(19) 0.0177(17) 0.0251(19) 0.000 0.000 -0.0022(15)
N2 0.0153(17) 0.0183(17) 0.031(2) 0.000 0.000 0.0003(14)
O1 0.0272(17) 0.0258(16) 0.0173(15) 0.000 0.000 0.0080(13)
O2 0.0162(15) 0.0241(16) 0.0284(17) 0.000 0.000 0.0052(13)
O3 0.0336(14) 0.0597(18) 0.0332(14) 0.0083(13) -0.0048(11) 0.0073(13)
C1 0.017(2) 0.0149(18) 0.0157(19) 0.000 0.000 0.0000(16)
C2 0.031(2) 0.016(2) 0.027(2) 0.000 0.000 0.0014(18)
C3 0.022(2) 0.025(2) 0.032(2) 0.000 0.000 -0.0145(19)
C4 0.019(2) 0.024(2) 0.039(3) 0.000 0.000 -0.0067(18)
C5 0.011(2) 0.040(3) 0.016(2) 0.000 0.000 0.0142(18)
C6 0.021(2) 0.0181(19) 0.0145(19) 0.000 0.000 0.0011(17)
C7 0.020(2) 0.020(2) 0.0137(18) 0.000 0.000 -0.0032(17)
C8 0.0284(16) 0.0218(15) 0.0149(14) 0.0050(12) 0.0001(12) -0.0013(13)
C9 0.0347(18) 0.0236(16) 0.0215(15) 0.0064(13) -0.0046(14) 0.0039(14)
C10 0.0300(17) 0.0329(17) 0.0219(16) 0.0081(13) 0.0028(14) -0.0089(15)
C11 0.0198(15) 0.0222(14) 0.0183(14) -0.0011(12) -0.0045(12) -0.0048(12)
C12 0.0276(17) 0.041(2) 0.0179(15) -0.0033(14) -0.0036(13) -0.0044(15)
C13 0.0149(14) 0.0370(18) 0.0219(15) -0.0022(13) -0.0043(12) 0.0001(13)
C14 0.0197(15) 0.0265(15) 0.0172(14) -0.0014(12) 0.0015(12) 0.0039(13)
C15 0.0313(18) 0.0408(19) 0.0165(15) -0.0017(14) 0.0053(14) 0.0069(16)
C16 0.0299(17) 0.0219(15) 0.0244(16) -0.0032(13) 0.0023(13) 0.0038(13)
C17 0.0220(16) 0.0308(17) 0.0267(17) -0.0043(14) -0.0036(13) -0.0078(14)
C18 0.0279(19) 0.048(2) 0.046(2) -0.0121(19) 0.0022(17) 0.0025(17)
C19 0.0314(18) 0.0343(18) 0.0265(17) 0.0002(14) -0.0024(15) -0.0055(15)

loop_
_atom_type_symbol
_atom_type_description
_atom_type_scat_dispersion_real
_atom_type_scat_dispersion_imag
_atom_type_scat_source
C C 0.0033 0.0016 'International Tables Vol C Tables 4.2.6.8 and 6.1.1.4'
N N 0.0061 0.0033 'International Tables Vol C Tables 4.2.6.8 and 6.1.1.4'
O O 0.0106 0.0060 'International Tables Vol C Tables 4.2.6.8 and 6.1.1.4'
P P 0.1023 0.0942 'International Tables Vol C Tables 4.2.6.8 and 6.1.1.4'
Cl Cl 0.1484 0.1585 'International Tables Vol C Tables 4.2.6.8 and 6.1.1.4'
Os Os -1.2165 7.6030 'International Tables Vol C Tables 4.2.6.8 and 6.1.1.4'
H H 0.0000 0.0000 'International Tables Vol C Tables 4.2.6.8 and 6.1.1.4'

loop_
_geom_angle_atom_site_label_1
_geom_angle_atom_site_label_2
_geom_angle_atom_site_label_3
_geom_angle
_geom_angle_site_symmetry_1
_geom_angle_site_symmetry_3
C7 Os C1 94.53(16) . .
C7 Os C6 173.44(17) . .
C1 Os C6 78.91(16) . .
C7 Os P1 91.11(2) . 6_557
C1 Os P1 94.768(18) . 6_557
C6 Os P1 89.46(2) . 6_557
C7 Os P1 91.11(2) . .
C1 Os P1 94.769(18) . .
C6 Os P1 89.46(2) . .
P1 Os P1 170.01(4) 6_557 .
C7 Os Cl1 98.72(12) . .
C1 Os Cl1 166.75(11) . .
C6 Os Cl1 87.84(11) . .
P1 Os Cl1 85.017(18) 6_557 .
P1 Os Cl1 85.016(18) . .
C8 P1 C11 104.16(14) . .
C8 P1 C14 101.05(14) . .
C11 P1 C14 103.78(14) . .
C8 P1 Os 119.69(10) . .
C11 P1 Os 112.65(10) . .
C14 P1 Os 113.68(10) . .
C1 N1 C3 110.4(4) . .
C1 N1 C2 128.1(4) . .
C3 N1 C2 121.5(4) . .
C1 N2 C4 112.5(4) . .
C1 N2 C5 119.9(3) . .
C4 N2 C5 127.6(4) . .
N2 C1 N1 103.3(3) . .
N2 C1 Os 119.1(3) . .
N1 C1 Os 137.6(3) . .
N1 C2 H2A 109.5 . .
N1 C2 H2B 109.5 . .
H2A C2 H2B 109.5 . .
N1 C2 H2C 109.5 . .
H2A C2 H2C 109.5 . .
H2B C2 H2C 109.5 . .
C4 C3 N1 107.6(4) . .
C4 C3 H3 126.2 . .
N1 C3 H3 126.2 . .
C3 C4 N2 106.2(4) . .
C3 C4 H4 126.9 . .
N2 C4 H4 126.9 . .
N2 C5 C6 108.7(3) . .
N2 C5 H5A 110.0 . .
C6 C5 H5A 110.0 . .
N2 C5 H5B 110.0 . .
C6 C5 H5B 110.0 . .
H5A C5 H5B 108.3 . .
O1 C6 C5 113.8(4) . .
O1 C6 Os 132.8(3) . .
C5 C6 Os 113.4(3) . .
O2 C7 Os 176.9(4) . .
C9 C8 C10 110.8(3) . .
C9 C8 P1 113.8(2) . .
C10 C8 P1 112.1(2) . .
C9 C8 H8 106.6 . .
C10 C8 H8 106.6 . .
P1 C8 H8 106.6 . .
C8 C9 H9A 109.5 . .
C8 C9 H9B 109.5 . .
H9A C9 H9B 109.5 . .
C8 C9 H9C 109.5 . .
H9A C9 H9C 109.5 . .
H9B C9 H9C 109.5 . .
C8 C10 H10A 109.5 . .
C8 C10 H10B 109.5 . .
H10A C10 H10B 109.5 . .
C8 C10 H10C 109.5 . .
H10A C10 H10C 109.5 . .
H10B C10 H10C 109.5 . .
C13 C11 C12 109.8(2) . .
C13 C11 P1 115.0(2) . .
C12 C11 P1 114.9(2) . .
C13 C11 H11 105.4 . .
C12 C11 H11 105.4 . .
P1 C11 H11 105.4 . .
C11 C12 H12A 109.5 . .
C11 C12 H12B 109.5 . .
H12A C12 H12B 109.5 . .
C11 C12 H12C 109.5 . .
H12A C12 H12C 109.5 . .
H12B C12 H12C 109.5 . .
C11 C13 H13A 109.5 . .
C11 C13 H13B 109.5 . .
H13A C13 H13B 109.5 . .
C11 C13 H13C 109.5 . .
H13A C13 H13C 109.5 . .
H13B C13 H13C 109.5 . .
C15 C14 C16 109.5(3) . .
C15 C14 P1 118.7(2) . .
C16 C14 P1 111.5(2) . .
C15 C14 H14 105.3 . .
C16 C14 H14 105.3 . .
P1 C14 H14 105.3 . .
C14 C15 H15A 109.5 . .
C14 C15 H15B 109.5 . .
H15A C15 H15B 109.5 . .
C14 C15 H15C 109.5 . .
H15A C15 H15C 109.5 . .
H15B C15 H15C 109.5 . .
C14 C16 H16A 109.5 . .
C14 C16 H16B 109.5 . .
H16A C16 H16B 109.5 . .
C14 C16 H16C 109.5 . .
H16A C16 H16C 109.5 . .
H16B C16 H16C 109.5 . .
O3 C17 C18 121.4(3) . .
O3 C17 C19 121.6(3) . .
C18 C17 C19 117.0(3) . .
C17 C18 H18A 109.5 . .
C17 C18 H18B 109.5 . .
H18A C18 H18B 109.5 . .
C17 C18 H18C 109.5 . .
H18A C18 H18C 109.5 . .
H18B C18 H18C 109.5 . .
C17 C19 H19A 109.5 . .
C17 C19 H19B 109.5 . .
H19A C19 H19B 109.5 . .
C17 C19 H19C 109.5 . .
H19A C19 H19C 109.5 . .
H19B C19 H19C 109.5 . .

loop_
_geom_bond_atom_site_label_1
_geom_bond_atom_site_label_2
_geom_bond_distance
_geom_bond_site_symmetry_2
Os C7 1.882(4) .
Os C1 2.019(4) .
Os C6 2.124(4) .
Os P1 2.4263(7) 6_557
Os P1 2.4264(7) .
Os Cl1 2.4973(10) .
P1 C8 1.859(3) .
P1 C11 1.869(3) .
P1 C14 1.879(3) .
N1 C1 1.372(5) .
N1 C3 1.398(5) .
N1 C2 1.441(5) .
N2 C1 1.367(5) .
N2 C4 1.377(5) .
N2 C5 1.430(5) .
O1 C6 1.218(5) .
O2 C7 1.171(5) .
O3 C17 1.206(4) .
C2 H2A 0.9800 .
C2 H2B 0.9800 .
C2 H2C 0.9800 .
C3 C4 1.341(6) .
C3 H3 0.9500 .
C4 H4 0.9500 .
C5 C6 1.574(6) .
C5 H5A 0.9900 .
C5 H5B 0.9900 .
C8 C9 1.531(4) .
C8 C10 1.536(4) .
C8 H8 1.0000 .
C9 H9A 0.9800 .
C9 H9B 0.9800 .
C9 H9C 0.9800 .
C10 H10A 0.9800 .
C10 H10B 0.9800 .
C10 H10C 0.9800 .
C11 C13 1.537(4) .
C11 C12 1.540(4) .
C11 H11 1.0000 .
C12 H12A 0.9800 .
C12 H12B 0.9800 .
C12 H12C 0.9800 .
C13 H13A 0.9800 .
C13 H13B 0.9800 .
C13 H13C 0.9800 .
C14 C15 1.537(4) .
C14 C16 1.538(4) .
C14 H14 1.0000 .
C15 H15A 0.9800 .
C15 H15B 0.9800 .
C15 H15C 0.9800 .
C16 H16A 0.9800 .
C16 H16B 0.9800 .
C16 H16C 0.9800 .
C17 C18 1.497(5) .
C17 C19 1.500(5) .
C18 H18A 0.9800 .
C18 H18B 0.9800 .
C18 H18C 0.9800 .
C19 H19A 0.9800 .
C19 H19B 0.9800 .
C19 H19C 0.9800 .
